data_4507755
loop_
_publ_author_name
'Sanphui, Palash'
'Babu, N. Jagadeesh'
'Nangia, Ashwini'

_publ_section_title
;
 Temozolomide Cocrystals with Carboxamide Coformers
;
_journal_issue 5
_journal_name_full 'Crystal Growth &amp; Design'
_journal_page_first 2208
_journal_paper_doi 10.1021/cg400322t
_journal_volume 13
_journal_year 2013
_chemical_formula_moiety '2(C6 H6 N6 O2), C7 H7 N O2'
_chemical_formula_sum 'C19 H19 N13 O6'
_chemical_formula_weight 525.47
_chemical_melting_point 444(2)
_chemical_name_systematic
; 
 2:1 cocrystal of Temozolomide and 4-hydroxybenzaamide 
;
_space_group_IT_number 2
_symmetry_cell_setting triclinic
_symmetry_space_group_name_Hall '-P 1'
_symmetry_space_group_name_H-M 'P -1'
_atom_sites_solution_hydrogens geom
_atom_sites_solution_primary direct
_atom_sites_solution_secondary difmap
_audit_creation_method SHELXL-97
_cell_angle_alpha 106.389(13)
_cell_angle_beta 92.948(16)
_cell_angle_gamma 100.942(17)
_cell_formula_units_Z 2
_cell_length_a 6.9091(17)
_cell_length_b 12.3493(19)
_cell_length_c 14.141(2)
_cell_measurement_reflns_used 1115
_cell_measurement_temperature 298(2)
_cell_measurement_theta_max 26.3124
_cell_measurement_theta_min 3.0044
_cell_volume 1129.4(4)
_computing_cell_refinement 'CrysAlisPro, Oxford Diffraction Ltd'
_computing_data_collection 'CrysAlisPro, Oxford Diffraction Ltd'
_computing_data_reduction 'CrysAlisPro, Oxford Diffraction Ltd'
_computing_molecular_graphics Xseed
_computing_structure_refinement 'SHELXL-97 (Sheldrick, 1997)'
_computing_structure_solution 'SHELXS-97 (Sheldrick, 1990)'
_diffrn_ambient_temperature 298(2)
_diffrn_measured_fraction_theta_full 0.998
_diffrn_measured_fraction_theta_max 0.998
_diffrn_measurement_device_type 'Xcalibur, Eos, Gemini'
_diffrn_measurement_method '\w scans'
_diffrn_radiation_monochromator graphite
_diffrn_radiation_source 'fine-focus sealed tube'
_diffrn_radiation_type MoK\a
_diffrn_radiation_wavelength 0.71073
_diffrn_reflns_av_R_equivalents 0.0410
_diffrn_reflns_av_sigmaI/netI 0.0838
_diffrn_reflns_limit_h_max 8
_diffrn_reflns_limit_h_min -8
_diffrn_reflns_limit_k_max 14
_diffrn_reflns_limit_k_min -14
_diffrn_reflns_limit_l_max 16
_diffrn_reflns_limit_l_min -16
_diffrn_reflns_number 6909
_diffrn_reflns_theta_full 24.71
_diffrn_reflns_theta_max 24.71
_diffrn_reflns_theta_min 3.01
_exptl_absorpt_coefficient_mu 0.120
_exptl_absorpt_correction_T_max 1.00000
_exptl_absorpt_correction_T_min 0.79502
_exptl_absorpt_correction_type multi-scan
_exptl_absorpt_process_details SADABS
_exptl_crystal_colour colorless
_exptl_crystal_density_diffrn 1.545
_exptl_crystal_density_method 'not measured'
_exptl_crystal_description plate
_exptl_crystal_F_000 544
_exptl_crystal_size_max 0.40
_exptl_crystal_size_mid 0.18
_exptl_crystal_size_min 0.10
_refine_diff_density_max 0.568
_refine_diff_density_min -0.390
_refine_diff_density_rms 0.113
_refine_ls_extinction_method none
_refine_ls_goodness_of_fit_ref 1.013
_refine_ls_matrix_type full
_refine_ls_number_parameters 347
_refine_ls_number_reflns 3839
_refine_ls_number_restraints 0
_refine_ls_restrained_S_all 1.013
_refine_ls_R_factor_all 0.1352
_refine_ls_R_factor_gt 0.0854
_refine_ls_shift/su_max 0.000
_refine_ls_shift/su_mean 0.000
_refine_ls_structure_factor_coef Fsqd
_refine_ls_weighting_details 'calc w=1/[\s^2^(Fo^2^)+(0.1343P)^2^+0.0000P] where P=(Fo^2^+2Fc^2^)/3'
_refine_ls_weighting_scheme calc
_refine_ls_wR_factor_gt 0.2039
_refine_ls_wR_factor_ref 0.2459
_reflns_number_gt 2236
_reflns_number_total 3839
_reflns_threshold_expression >2sigma(I)
_cod_data_source_file cg400322t_si_005.cif
_cod_data_source_block TMZ-OHB-formII
_cod_depositor_comments
;
The following automatic conversions were performed:

'_chemical_melting_point' value '442-446' was changed to '444(2)' -
the average value was taken and precision was
estimated.

'_symmetry_cell_setting' value 'Triclinic' changed to
'triclinic' according to
/home/saulius/struct/CIF-dictionaries/cif_core.dic dictionary named
'cif_core.dic' version 2.4.2 from 2011-04-26.

Automatic conversion script
Id: cif_fix_values 1891 2012-01-12 08:04:46Z andrius 
;
_cod_original_sg_symbol_H-M P-1
_cod_database_code 4507755

loop_
_symmetry_equiv_pos_as_xyz
'x, y, z'
'-x, -y, -z'

loop_
_atom_site_label
_atom_site_type_symbol
_atom_site_fract_x
_atom_site_fract_y
_atom_site_fract_z
_atom_site_U_iso_or_equiv
_atom_site_adp_type
_atom_site_occupancy
_atom_site_symmetry_multiplicity
_atom_site_calc_flag
_atom_site_refinement_flags
N3 N 0.1605(5) 0.4035(3) 0.8418(3) 0.0426(9) Uani 1 1 d .
O3 O 0.6565(5) -0.0823(3) -0.0956(2) 0.0525(9) Uani 1 1 d .
O4 O 1.0669(5) 0.2456(3) 0.3398(2) 0.0592(10) Uani 1 1 d .
N9 N 0.9418(5) 0.1600(3) 0.1764(2) 0.0375(9) Uani 1 1 d .
N7 N 0.7537(5) 0.0683(3) -0.1534(3) 0.0515(10) Uani 1 1 d .
H7A H 0.7037 0.0292 -0.2130 0.062 Uiso 1 1 calc R
H7B H 0.8129 0.1396 -0.1405 0.062 Uiso 1 1 calc R
O2 O 0.0182(5) 0.2363(3) 0.7206(3) 0.0674(11) Uani 1 1 d .
N8 N 0.9416(5) 0.2024(3) 0.0356(3) 0.0454(10) Uani 1 1 d .
C9 C 0.8306(6) 0.0639(3) 0.1052(3) 0.0338(10) Uani 1 1 d .
N12 N 0.8933(5) 0.0584(3) 0.2887(3) 0.0441(9) Uani 1 1 d .
C2 C 0.2985(6) 0.5551(4) 0.9675(3) 0.0381(10) Uani 1 1 d .
N11 N 0.7778(5) -0.0360(3) 0.2184(3) 0.0447(10) Uani 1 1 d .
N4 N 0.3011(5) 0.5708(3) 0.7947(3) 0.0460(10) Uani 1 1 d .
C3 C 0.2615(6) 0.5188(4) 0.8663(3) 0.0379(10) Uani 1 1 d .
C8 C 0.8323(6) 0.0923(4) 0.0184(3) 0.0380(10) Uani 1 1 d .
N2 N 0.2237(5) 0.4672(3) 1.0050(3) 0.0484(10) Uani 1 1 d .
N6 N 0.1535(5) 0.3983(3) 0.6791(3) 0.0471(10) Uani 1 1 d .
N10 N 0.7494(5) -0.0332(3) 0.1291(3) 0.0425(9) Uani 1 1 d .
O1 O 0.4049(6) 0.6876(3) 1.1243(2) 0.0702(11) Uani 1 1 d .
C11 C 0.9760(6) 0.1633(4) 0.2754(3) 0.0424(11) Uani 1 1 d .
N1 N 0.5002(5) 0.7420(3) 0.9923(3) 0.0503(10) Uani 1 1 d .
H1A H 0.5659 0.8087 1.0282 0.060 Uiso 1 1 calc R
H1B H 0.4959 0.7234 0.9288 0.060 Uiso 1 1 calc R
C4 C 0.1440(7) 0.3787(4) 0.9289(4) 0.0511(12) Uani 1 1 d .
H4 H 0.0830 0.3069 0.9339 0.061 Uiso 1 1 calc R
C7 C 0.7394(6) 0.0193(4) -0.0819(3) 0.0380(10) Uani 1 1 d .
C1 C 0.4055(6) 0.6676(4) 1.0352(3) 0.0424(11) Uani 1 1 d .
N5 N 0.2484(6) 0.5128(4) 0.7041(3) 0.0541(11) Uani 1 1 d .
C5 C 0.1028(6) 0.3358(4) 0.7442(4) 0.0459(12) Uani 1 1 d .
C12 C 0.9188(8) 0.0416(5) 0.3855(3) 0.0587(14) Uani 1 1 d .
H12A H 0.8509 0.0908 0.4309 0.088 Uiso 1 1 calc R
H12B H 1.0575 0.0606 0.4089 0.088 Uiso 1 1 calc R
H12C H 0.8649 -0.0375 0.3807 0.088 Uiso 1 1 calc R
C10 C 1.0045(6) 0.2416(4) 0.1298(4) 0.0456(12) Uani 1 1 d .
H10 H 1.0815 0.3148 0.1611 0.055 Uiso 1 1 calc R
C6 C 0.1114(7) 0.3421(5) 0.5726(3) 0.0645(16) Uani 1 1 d .
H6A H 0.1020 0.3989 0.5392 0.097 Uiso 1 1 calc R
H6B H -0.0118 0.2864 0.5590 0.097 Uiso 1 1 calc R
H6C H 0.2162 0.3039 0.5494 0.097 Uiso 1 1 calc R
O6 O 0.4147(5) 0.0737(3) 0.3512(2) 0.0619(10) Uani 1 1 d .
O5 O 0.7094(6) 0.4573(3) 0.7643(2) 0.0622(10) Uani 1 1 d .
H5 H 0.6779 0.4206 0.8033 0.093 Uiso 1 1 calc R
C17 C 0.6214(6) 0.3719(4) 0.4975(3) 0.0463(12) Uani 1 1 d .
H17 H 0.6353 0.4074 0.4476 0.056 Uiso 1 1 calc R
C16 C 0.5525(6) 0.2525(4) 0.4726(3) 0.0411(11) Uani 1 1 d .
C14 C 0.5840(7) 0.2679(4) 0.6469(3) 0.0511(12) Uani 1 1 d .
H14 H 0.5701 0.2325 0.6969 0.061 Uiso 1 1 calc R
N13 N 0.5389(6) 0.2220(4) 0.2941(3) 0.0548(11) Uani 1 1 d .
H13A H 0.4595 0.1827 0.2414 0.066 Uiso 1 1 d R
H13B H 0.5237 0.2925 0.3112 0.066 Uiso 1 1 d R
C19 C 0.4957(6) 0.1766(4) 0.3683(3) 0.0424(11) Uani 1 1 d .
C18 C 0.6687(7) 0.4374(4) 0.5949(3) 0.0489(12) Uani 1 1 d .
H18 H 0.7115 0.5171 0.6101 0.059 Uiso 1 1 calc R
C15 C 0.5357(6) 0.2033(4) 0.5484(3) 0.0462(12) Uani 1 1 d .
H15 H 0.4903 0.1238 0.5330 0.055 Uiso 1 1 calc R
C13 C 0.6542(6) 0.3877(4) 0.6702(3) 0.0445(11) Uani 1 1 d .

loop_
_atom_site_aniso_label
_atom_site_aniso_U_11
_atom_site_aniso_U_22
_atom_site_aniso_U_33
_atom_site_aniso_U_23
_atom_site_aniso_U_13
_atom_site_aniso_U_12
N3 0.045(2) 0.032(2) 0.044(2) 0.0083(18) -0.0034(17) -0.0027(16)
O3 0.078(2) 0.038(2) 0.0345(19) 0.0121(15) -0.0060(16) -0.0049(17)
O4 0.074(2) 0.046(2) 0.042(2) 0.0021(17) -0.0063(17) -0.0030(18)
N9 0.044(2) 0.034(2) 0.029(2) 0.0044(16) 0.0045(16) 0.0014(16)
N7 0.072(3) 0.041(2) 0.034(2) 0.0139(19) -0.0017(19) -0.0084(19)
O2 0.072(2) 0.033(2) 0.078(3) -0.0018(18) -0.0131(19) -0.0049(17)
N8 0.051(2) 0.041(2) 0.038(2) 0.0104(18) 0.0005(18) 0.0007(18)
C9 0.036(2) 0.032(2) 0.030(2) 0.0058(19) 0.0039(18) 0.0037(19)
N12 0.053(2) 0.046(2) 0.029(2) 0.0100(18) 0.0007(17) 0.0021(18)
C2 0.044(2) 0.037(3) 0.036(3) 0.016(2) 0.0067(19) 0.003(2)
N11 0.057(2) 0.040(2) 0.033(2) 0.0107(18) 0.0025(17) -0.0007(18)
N4 0.063(2) 0.045(2) 0.027(2) 0.0135(18) 0.0062(18) 0.0008(19)
C3 0.040(2) 0.037(3) 0.036(3) 0.012(2) 0.0052(19) 0.003(2)
C8 0.040(2) 0.035(2) 0.039(3) 0.013(2) 0.007(2) 0.005(2)
N2 0.055(2) 0.046(2) 0.040(2) 0.016(2) 0.0002(19) -0.0020(19)
N6 0.048(2) 0.049(2) 0.034(2) 0.0020(19) 0.0006(17) 0.0047(19)
N10 0.049(2) 0.036(2) 0.038(2) 0.0096(17) 0.0043(17) -0.0008(17)
O1 0.117(3) 0.053(2) 0.028(2) 0.0072(16) 0.0073(18) -0.006(2)
C11 0.045(3) 0.040(3) 0.037(3) 0.007(2) 0.003(2) 0.004(2)
N1 0.065(2) 0.040(2) 0.037(2) 0.0078(18) -0.0020(19) -0.0039(19)
C4 0.060(3) 0.043(3) 0.053(3) 0.030(3) -0.001(2) -0.004(2)
C7 0.036(2) 0.038(3) 0.040(3) 0.011(2) 0.0040(19) 0.008(2)
C1 0.052(3) 0.037(3) 0.036(3) 0.012(2) 0.002(2) 0.005(2)
N5 0.063(3) 0.058(3) 0.036(2) 0.012(2) 0.0087(19) 0.002(2)
C5 0.043(3) 0.041(3) 0.046(3) 0.004(2) -0.004(2) 0.007(2)
C12 0.080(3) 0.061(3) 0.034(3) 0.014(2) 0.003(2) 0.013(3)
C10 0.050(3) 0.035(3) 0.046(3) 0.010(2) 0.004(2) -0.002(2)
C6 0.061(3) 0.078(4) 0.039(3) -0.005(3) -0.002(2) 0.012(3)
O6 0.087(2) 0.048(2) 0.040(2) 0.0121(17) -0.0014(17) -0.0089(19)
O5 0.092(3) 0.058(2) 0.031(2) 0.0114(17) 0.0012(18) 0.008(2)
C17 0.058(3) 0.046(3) 0.039(3) 0.021(2) 0.007(2) 0.009(2)
C16 0.044(2) 0.046(3) 0.035(3) 0.015(2) 0.008(2) 0.008(2)
C14 0.062(3) 0.060(3) 0.037(3) 0.020(2) 0.008(2) 0.015(3)
N13 0.072(3) 0.057(3) 0.032(2) 0.015(2) 0.005(2) 0.003(2)
C19 0.043(2) 0.052(3) 0.033(3) 0.014(2) 0.005(2) 0.009(2)
C18 0.063(3) 0.042(3) 0.041(3) 0.013(2) 0.005(2) 0.010(2)
C15 0.051(3) 0.046(3) 0.041(3) 0.015(2) 0.004(2) 0.007(2)
C13 0.052(3) 0.051(3) 0.031(3) 0.012(2) 0.002(2) 0.011(2)

loop_
_atom_type_symbol
_atom_type_description
_atom_type_scat_dispersion_real
_atom_type_scat_dispersion_imag
_atom_type_scat_source
C C 0.0033 0.0016 'International Tables Vol C Tables 4.2.6.8 and 6.1.1.4'
H H 0.0000 0.0000 'International Tables Vol C Tables 4.2.6.8 and 6.1.1.4'
N N 0.0061 0.0033 'International Tables Vol C Tables 4.2.6.8 and 6.1.1.4'
O O 0.0106 0.0060 'International Tables Vol C Tables 4.2.6.8 and 6.1.1.4'

loop_
_geom_angle_atom_site_label_1
_geom_angle_atom_site_label_2
_geom_angle_atom_site_label_3
_geom_angle
C4 N3 C5 131.6(4)
C4 N3 C3 106.1(4)
C5 N3 C3 122.2(4)
C10 N9 C9 107.1(4)
C10 N9 C11 130.5(4)
C9 N9 C11 122.3(4)
C7 N7 H7A 120.0
C7 N7 H7B 120.0
H7A N7 H7B 120.0
C10 N8 C8 107.1(4)
N10 C9 C8 133.6(4)
N10 C9 N9 120.9(4)
C8 C9 N9 105.5(4)
N11 N12 C11 126.6(4)
N11 N12 C12 113.5(4)
C11 N12 C12 119.8(4)
N2 C2 C3 110.0(4)
N2 C2 C1 119.8(4)
C3 C2 C1 130.2(4)
N10 N11 N12 119.5(4)
N5 N4 C3 119.2(4)
N4 C3 C2 133.7(4)
N4 C3 N3 120.8(4)
C2 C3 N3 105.5(4)
C9 C8 N8 109.6(4)
C9 C8 C7 128.0(4)
N8 C8 C7 122.4(4)
C4 N2 C2 106.3(4)
N5 N6 C5 126.1(4)
N5 N6 C6 114.0(4)
C5 N6 C6 119.9(4)
N11 N10 C9 119.6(4)
O4 C11 N12 124.7(4)
O4 C11 N9 124.5(4)
N12 C11 N9 110.8(4)
C1 N1 H1A 120.0
C1 N1 H1B 120.0
H1A N1 H1B 120.0
N2 C4 N3 112.2(4)
N2 C4 H4 123.9
N3 C4 H4 123.9
O3 C7 N7 123.1(4)
O3 C7 C8 120.3(4)
N7 C7 C8 116.6(4)
O1 C1 N1 123.7(4)
O1 C1 C2 120.3(4)
N1 C1 C2 116.0(4)
N4 N5 N6 120.4(4)
O2 C5 N6 124.9(5)
O2 C5 N3 123.9(5)
N6 C5 N3 111.2(4)
N12 C12 H12A 109.5
N12 C12 H12B 109.5
H12A C12 H12B 109.5
N12 C12 H12C 109.5
H12A C12 H12C 109.5
H12B C12 H12C 109.5
N8 C10 N9 110.7(4)
N8 C10 H10 124.6
N9 C10 H10 124.6
N6 C6 H6A 109.5
N6 C6 H6B 109.5
H6A C6 H6B 109.5
N6 C6 H6C 109.5
H6A C6 H6C 109.5
H6B C6 H6C 109.5
C13 O5 H5 109.5
C18 C17 C16 120.7(4)
C18 C17 H17 119.7
C16 C17 H17 119.7
C15 C16 C17 117.8(4)
C15 C16 C19 118.9(4)
C17 C16 C19 123.3(4)
C15 C14 C13 118.9(5)
C15 C14 H14 120.5
C13 C14 H14 120.5
C19 N13 H13A 109.6
C19 N13 H13B 108.9
H13A N13 H13B 109.1
O6 C19 N13 121.1(4)
O6 C19 C16 120.4(4)
N13 C19 C16 118.5(4)
C17 C18 C13 121.2(5)
C17 C18 H18 119.4
C13 C18 H18 119.4
C16 C15 C14 122.3(5)
C16 C15 H15 118.9
C14 C15 H15 118.9
O5 C13 C18 118.0(4)
O5 C13 C14 123.0(4)
C18 C13 C14 119.0(4)

loop_
_geom_bond_atom_site_label_1
_geom_bond_atom_site_label_2
_geom_bond_distance
N3 C4 1.356(6)
N3 C5 1.388(6)
N3 C3 1.398(5)
O3 C7 1.232(5)
O4 C11 1.197(5)
N9 C10 1.369(6)
N9 C9 1.383(5)
N9 C11 1.395(6)
N7 C7 1.316(6)
N7 H7A 0.8600
N7 H7B 0.8600
O2 C5 1.200(5)
N8 C10 1.302(6)
N8 C8 1.373(5)
C9 N10 1.365(5)
C9 C8 1.368(6)
N12 N11 1.376(5)
N12 C11 1.382(6)
N12 C12 1.448(6)
C2 N2 1.367(6)
C2 C3 1.367(6)
C2 C1 1.476(6)
N11 N10 1.278(5)
N4 N5 1.273(5)
N4 C3 1.358(5)
C8 C7 1.484(6)
N2 C4 1.304(6)
N6 N5 1.377(5)
N6 C5 1.378(6)
N6 C6 1.456(6)
O1 C1 1.215(5)
N1 C1 1.329(6)
N1 H1A 0.8600
N1 H1B 0.8600
C4 H4 0.9300
C12 H12A 0.9600
C12 H12B 0.9600
C12 H12C 0.9600
C10 H10 0.9300
C6 H6A 0.9600
C6 H6B 0.9600
C6 H6C 0.9600
O6 C19 1.236(5)
O5 C13 1.353(5)
O5 H5 0.8200
C17 C18 1.372(6)
C17 C16 1.396(6)
C17 H17 0.9300
C16 C15 1.374(6)
C16 C19 1.492(6)
C14 C15 1.382(6)
C14 C13 1.403(7)
C14 H14 0.9300
N13 C19 1.343(6)
N13 H13A 0.8633
N13 H13B 0.8635
C18 C13 1.370(6)
C18 H18 0.9300
C15 H15 0.9300

loop_
_cod_related_entry_id
_cod_related_entry_database
_cod_related_entry_code
1 ChemSpider 30652548
